data_4079788
loop_
_publ_author_name
'Zhang, Xiaofei'
'Cao, Bei'
'Valente, Edward J.'
'Hollis, T. Keith'

_publ_section_title
;
 Synthesis, Characterization, Photoluminescence, and Simulations of a
 CCC-NHC-Supported Pt2Ag2Mixed-Metal Cluster Containing a
 PtAg2Metallacyclopropane
;
_journal_issue 3
_journal_name_full Organometallics
_journal_page_first 752
_journal_paper_doi 10.1021/om300330y
_journal_volume 32
_journal_year 2013
_chemical_formula_sum 'C20 H29 Cl N4 Pt Si2'
_chemical_formula_weight 612.19
_chemical_name_systematic
;
 ?
;
_space_group_IT_number 15
_symmetry_space_group_name_Hall '-C 2yc'
_symmetry_space_group_name_H-M 'C 1 2/c 1'
_atom_sites_solution_hydrogens geom
_atom_sites_solution_primary direct
_atom_sites_solution_secondary difmap
_audit_creation_method SHELXL-97
_cell_angle_alpha 90.00
_cell_angle_beta 91.865(3)
_cell_angle_gamma 90.00
_cell_formula_units_Z 4
_cell_length_a 6.2984(2)
_cell_length_b 19.4917(6)
_cell_length_c 19.4312(7)
_cell_measurement_temperature 298(2)
_cell_volume 2384.24(14)
_computing_structure_refinement 'SHELXL-97 (Sheldrick, 1997)'
_diffrn_ambient_temperature 298(2)
_diffrn_measured_fraction_theta_full 0.997
_diffrn_measured_fraction_theta_max 0.997
_diffrn_radiation_monochromator graphite
_diffrn_radiation_source 'fine-focus sealed tube'
_diffrn_radiation_type MoK\a
_diffrn_radiation_wavelength 0.71073
_diffrn_reflns_av_R_equivalents 0.0264
_diffrn_reflns_av_sigmaI/netI 0.0295
_diffrn_reflns_limit_h_max 8
_diffrn_reflns_limit_h_min -9
_diffrn_reflns_limit_k_max 27
_diffrn_reflns_limit_k_min -27
_diffrn_reflns_limit_l_max 27
_diffrn_reflns_limit_l_min -27
_diffrn_reflns_number 13513
_diffrn_reflns_theta_full 30.60
_diffrn_reflns_theta_max 30.60
_diffrn_reflns_theta_min 3.40
_exptl_absorpt_coefficient_mu 6.111
_exptl_absorpt_correction_T_max 0.7106
_exptl_absorpt_correction_T_min 0.1015
_exptl_crystal_density_diffrn 1.705
_exptl_crystal_density_method 'not measured'
_exptl_crystal_F_000 1200
_exptl_crystal_size_max 0.69
_exptl_crystal_size_mid 0.11
_exptl_crystal_size_min 0.06
_refine_diff_density_max 0.701
_refine_diff_density_min -0.492
_refine_diff_density_rms 0.068
_refine_ls_extinction_method none
_refine_ls_goodness_of_fit_ref 0.999
_refine_ls_hydrogen_treatment mixed
_refine_ls_matrix_type full
_refine_ls_number_parameters 129
_refine_ls_number_reflns 3663
_refine_ls_number_restraints 0
_refine_ls_restrained_S_all 0.999
_refine_ls_R_factor_all 0.0290
_refine_ls_R_factor_gt 0.0208
_refine_ls_shift/su_max 0.001
_refine_ls_shift/su_mean 0.000
_refine_ls_structure_factor_coef Fsqd
_refine_ls_weighting_details 'calc w=1/[\s^2^(Fo^2^)+(0.0165P)^2^+0.0000P] where P=(Fo^2^+2Fc^2^)/3'
_refine_ls_weighting_scheme calc
_refine_ls_wR_factor_gt 0.0379
_refine_ls_wR_factor_ref 0.0385
_reflns_number_gt 2983
_reflns_number_total 3663
_reflns_threshold_expression >2sigma(I)
_cod_data_source_file om300330y_si_002.cif
_cod_data_source_block up043a
_cod_database_code 4079788

loop_
_symmetry_equiv_pos_as_xyz
'x, y, z'
'-x, y, -z+1/2'
'x+1/2, y+1/2, z'
'-x+1/2, y+1/2, -z+1/2'
'-x, -y, -z'
'x, -y, z-1/2'
'-x+1/2, -y+1/2, -z'
'x+1/2, -y+1/2, z-1/2'

loop_
_atom_site_label
_atom_site_type_symbol
_atom_site_fract_x
_atom_site_fract_y
_atom_site_fract_z
_atom_site_U_iso_or_equiv
_atom_site_adp_type
_atom_site_occupancy
_atom_site_symmetry_multiplicity
_atom_site_calc_flag
_atom_site_refinement_flags
C1 C 0.2594(4) 0.24477(11) 0.19469(12) 0.0494(6) Uani 1 1 d .
C3 C 0.5522(4) 0.22878(17) 0.13301(14) 0.0683(7) Uani 1 1 d .
H3A H 0.6712 0.2385 0.1076 0.082 Uiso 1 1 calc R
C4 C 0.4812(4) 0.16660(16) 0.14977(13) 0.0684(8) Uani 1 1 d .
H4A H 0.5419 0.1248 0.1383 0.082 Uiso 1 1 calc R
C6 C 0.1589(4) 0.13011(12) 0.21758(12) 0.0575(6) Uani 1 1 d .
C7 C 0.0000 0.16615(18) 0.2500 0.0539(8) Uani 1 2 d S
C8 C 0.0000 0.0248(2) 0.2500 0.0919(15) Uani 1 2 d S
H8A H 0.0000 -0.0230 0.2500 0.110 Uiso 1 2 calc SR
C9 C 0.1627(5) 0.05883(14) 0.21790(14) 0.0798(9) Uani 1 1 d .
H9A H 0.2710 0.0347 0.1972 0.096 Uiso 1 1 calc R
C10 C 0.4329(4) 0.35009(13) 0.15148(13) 0.0596(6) Uani 1 1 d .
H10A H 0.5821 0.3625 0.1520 0.072 Uiso 1 1 calc R
H10B H 0.3692 0.3727 0.1902 0.072 Uiso 1 1 calc R
C11 C 0.0307(4) 0.34819(19) 0.06080(17) 0.0955(11) Uani 1 1 d .
H11A H -0.0321 0.3615 0.0171 0.115 Uiso 1 1 calc R
H11B H -0.0531 0.3658 0.0972 0.115 Uiso 1 1 calc R
H11C H 0.0359 0.2990 0.0637 0.115 Uiso 1 1 calc R
C12 C 0.2904(6) 0.47756(18) 0.0766(2) 0.1379(17) Uani 1 1 d .
H12A H 0.2135 0.4961 0.0374 0.165 Uiso 1 1 calc R
H12B H 0.4321 0.4958 0.0784 0.165 Uiso 1 1 calc R
H12C H 0.2198 0.4898 0.1179 0.165 Uiso 1 1 calc R
C13 C 0.4529(5) 0.3553(2) -0.00609(16) 0.1077(13) Uani 1 1 d .
H13A H 0.4699 0.3064 -0.0050 0.129 Uiso 1 1 calc R
H13B H 0.5901 0.3768 -0.0046 0.129 Uiso 1 1 calc R
H13C H 0.3770 0.3683 -0.0477 0.129 Uiso 1 1 calc R
N2 N 0.4154(3) 0.27582(10) 0.16056(10) 0.0541(5) Uani 1 1 d .
N5 N 0.3017(3) 0.17587(10) 0.18711(10) 0.0569(5) Uani 1 1 d .
Pt Pt 0.0000 0.265118(7) 0.2500 0.04416(5) Uani 1 2 d S
Cl Cl 0.0000 0.38852(4) 0.2500 0.0653(2) Uani 1 2 d S
Si Si 0.30175(12) 0.38302(4) 0.06922(4) 0.0668(2) Uani 1 1 d .

loop_
_atom_site_aniso_label
_atom_site_aniso_U_11
_atom_site_aniso_U_22
_atom_site_aniso_U_33
_atom_site_aniso_U_23
_atom_site_aniso_U_13
_atom_site_aniso_U_12
C1 0.0569(13) 0.0496(15) 0.0410(12) -0.0023(9) -0.0102(10) 0.0027(10)
C3 0.0567(15) 0.094(2) 0.0536(16) -0.0150(15) -0.0026(12) 0.0152(15)
C4 0.0691(17) 0.084(2) 0.0508(16) -0.0202(14) -0.0139(13) 0.0312(15)
C6 0.0809(17) 0.0450(14) 0.0452(14) -0.0057(10) -0.0178(12) 0.0096(12)
C7 0.057(2) 0.066(2) 0.0373(18) 0.000 -0.0161(15) 0.000
C8 0.170(5) 0.035(2) 0.069(3) 0.000 -0.026(3) 0.000
C9 0.128(3) 0.0472(16) 0.0620(18) -0.0084(13) -0.0232(17) 0.0221(16)
C10 0.0508(14) 0.0722(18) 0.0557(16) -0.0035(12) -0.0002(11) -0.0123(12)
C11 0.0662(19) 0.148(3) 0.071(2) 0.008(2) -0.0107(16) -0.0111(18)
C12 0.217(5) 0.083(3) 0.110(3) 0.023(2) -0.043(3) -0.016(3)
C13 0.083(2) 0.183(4) 0.057(2) 0.015(2) -0.0007(17) -0.011(2)
N2 0.0480(11) 0.0707(15) 0.0433(11) -0.0059(9) -0.0039(9) 0.0030(9)
N5 0.0670(13) 0.0556(13) 0.0475(12) -0.0061(9) -0.0089(10) 0.0139(10)
Pt 0.05109(8) 0.03820(7) 0.04289(7) 0.000 -0.00341(5) 0.000
Cl 0.0759(6) 0.0415(5) 0.0796(7) 0.000 0.0186(5) 0.000
Si 0.0653(5) 0.0787(5) 0.0561(5) 0.0087(4) -0.0052(4) -0.0147(4)

loop_
_atom_type_symbol
_atom_type_description
_atom_type_scat_dispersion_real
_atom_type_scat_dispersion_imag
_atom_type_scat_source
C C 0.0030 0.0020 'International Tables Vol C Tables 4.2.6.8 and 6.1.1.4'
H H 0.0000 0.0000 'International Tables Vol C Tables 4.2.6.8 and 6.1.1.4'
N N 0.0060 0.0030 'International Tables Vol C Tables 4.2.6.8 and 6.1.1.4'
Pt Pt -1.7030 8.3910 'International Tables Vol C Tables 4.2.6.8 and 6.1.1.4'
Cl Cl 0.1480 0.1590 'International Tables Vol C Tables 4.2.6.8 and 6.1.1.4'
Si Si 0.0820 0.0700 'International Tables Vol C Tables 4.2.6.8 and 6.1.1.4'

loop_
_geom_angle_atom_site_label_1
_geom_angle_atom_site_label_2
_geom_angle_atom_site_label_3
_geom_angle
_geom_angle_site_symmetry_1
_geom_angle_site_symmetry_3
N2 C1 N5 103.8(2) . .
N2 C1 Pt 141.99(17) . .
N5 C1 Pt 114.20(17) . .
C4 C3 N2 106.9(3) . .
C3 C4 N5 107.3(2) . .
C9 C6 C7 121.0(3) . .
C9 C6 N5 128.5(3) . .
C7 C6 N5 110.4(2) . .
C6 C7 C6 119.3(3) . 2
C6 C7 Pt 120.35(17) . .
C6 C7 Pt 120.35(17) 2 .
C9 C8 C9 122.8(4) 2 .
C8 C9 C6 117.9(3) . .
N2 C10 Si 113.96(16) . .
C1 N2 C3 111.6(2) . .
C1 N2 C10 124.3(2) . .
C3 N2 C10 124.1(2) . .
C4 N5 C1 110.5(2) . .
C4 N5 C6 133.2(2) . .
C1 N5 C6 116.3(2) . .
C7 Pt C1 78.70(6) . .
C7 Pt C1 78.70(6) . 2
C1 Pt C1 157.39(13) . 2
C7 Pt Cl 180.0 . .
C1 Pt Cl 101.30(6) . .
C1 Pt Cl 101.30(6) 2 .
C11 Si C12 109.67(17) . .
C11 Si C13 108.74(17) . .
C12 Si C13 111.98(18) . .
C11 Si C10 109.22(13) . .
C12 Si C10 106.84(15) . .
C13 Si C10 110.35(14) . .

loop_
_geom_bond_atom_site_label_1
_geom_bond_atom_site_label_2
_geom_bond_distance
_geom_bond_site_symmetry_2
C1 N2 1.347(3) .
C1 N5 1.378(3) .
C1 Pt 2.024(3) .
C3 C4 1.336(4) .
C3 N2 1.378(3) .
C4 N5 1.375(3) .
C6 C9 1.390(3) .
C6 C7 1.390(3) .
C6 N5 1.410(3) .
C7 C6 1.390(3) 2
C7 Pt 1.929(3) .
C8 C9 1.386(3) 2
C8 C9 1.386(3) .
C10 N2 1.463(3) .
C10 Si 1.888(3) .
C11 Si 1.840(3) .
C12 Si 1.850(4) .
C13 Si 1.852(3) .
Pt C1 2.024(3) 2
Pt Cl 2.4052(9) .

loop_
_geom_torsion_atom_site_label_1
_geom_torsion_atom_site_label_2
_geom_torsion_atom_site_label_3
_geom_torsion_atom_site_label_4
_geom_torsion
_geom_torsion_site_symmetry_1
_geom_torsion_site_symmetry_4
N2 C3 C4 N5 0.2(3) . .
C9 C6 C7 C6 -0.85(16) . 2
N5 C6 C7 C6 179.1(2) . 2
C9 C6 C7 Pt 179.15(16) . .
N5 C6 C7 Pt -0.9(2) . .
C9 C8 C9 C6 -0.81(16) 2 .
C7 C6 C9 C8 1.7(3) . .
N5 C6 C9 C8 -178.23(19) . .
N5 C1 N2 C3 -0.6(2) . .
Pt C1 N2 C3 179.3(2) . .
N5 C1 N2 C10 177.18(19) . .
Pt C1 N2 C10 -2.9(4) . .
C4 C3 N2 C1 0.2(3) . .
C4 C3 N2 C10 -177.5(2) . .
Si C10 N2 C1 -92.7(2) . .
Si C10 N2 C3 84.8(2) . .
C3 C4 N5 C1 -0.6(3) . .
C3 C4 N5 C6 179.3(2) . .
N2 C1 N5 C4 0.7(2) . .
Pt C1 N5 C4 -179.25(15) . .
N2 C1 N5 C6 -179.19(18) . .
Pt C1 N5 C6 0.9(2) . .
C9 C6 N5 C4 0.0(4) . .
C7 C6 N5 C4 -179.8(2) . .
C9 C6 N5 C1 179.9(2) . .
C7 C6 N5 C1 0.0(3) . .
C6 C7 Pt C1 1.12(12) . .
C6 C7 Pt C1 -178.88(12) 2 .
C6 C7 Pt C1 -178.88(12) . 2
C6 C7 Pt C1 1.12(12) 2 2
C6 C7 Pt Cl 148(33) . .
C6 C7 Pt Cl -32(33) 2 .
N2 C1 Pt C7 179.1(3) . .
N5 C1 Pt C7 -1.05(14) . .
N2 C1 Pt C1 179.1(3) . 2
N5 C1 Pt C1 -1.05(14) . 2
N2 C1 Pt Cl -0.9(3) . .
N5 C1 Pt Cl 178.95(14) . .
N2 C10 Si C11 49.4(2) . .
N2 C10 Si C12 168.0(2) . .
N2 C10 Si C13 -70.1(2) . .
